data_4127101
loop_
_publ_author_name
'Tindall, Daniel J.'
'Werl\'e, Christophe'
'Goddard, Richard'
'Philipps, Petra'
'Far\`es, Christophe'
'F\"urstner, Alois'

_publ_section_title
;
 Structure and Reactivity of Half-Sandwich Rh(+3) and Ir(+3) Carbene
 Complexes. Catalytic Metathesis of Azobenzene Derivatives.
;
_journal_name_full 'Journal of the American Chemical Society'
_journal_paper_doi 10.1021/jacs.7b12673
_journal_year 2018
_chemical_compound_source 'dichloromethane, toluene'
_chemical_formula_moiety 'C23 H26 Cl N2 Rh, C H2 Cl2'
_chemical_formula_sum 'C24 H28 Cl3 N2 Rh'
_chemical_formula_weight 553.74
_chemical_name_systematic
;
 Pentamethylcyclopentadienyl-chloro-C,N-(N-phenylbenzene-2-yl-carboximidamide)-
 rhodium(iii) dichloromethane solvate
;
_space_group_crystal_system monoclinic
_space_group_IT_number 14
_space_group_name_Hall '-P 2ybc'
_space_group_name_H-M_alt 'P 1 21/c 1'
_symmetry_space_group_name_Hall '-P 2ybc'
_symmetry_space_group_name_H-M 'P 1 21/c 1'
_atom_sites_solution_hydrogens geom
_atom_sites_solution_primary direct
_atom_sites_solution_secondary difmap
_audit_block_code WEC-WA-458_9734_100_K
_audit_creation_date 2016-04-08
_audit_creation_method SHELXL-2017/1
_cell_angle_alpha 90
_cell_angle_beta 96.645(9)
_cell_angle_gamma 90
_cell_formula_units_Z 4
_cell_length_a 11.506(6)
_cell_length_b 9.469(5)
_cell_length_c 22.800(12)
_cell_measurement_reflns_used 9809
_cell_measurement_temperature 100(2)
_cell_measurement_theta_max 30.1405
_cell_measurement_theta_min 2.3313
_cell_volume 2467(2)
_computing_cell_refinement 'SAINT software (Bruker AXS, 2004)'
_computing_data_collection 'APEX2 (Bruker AXS, 2005-2013)'
_computing_data_reduction 'SAINT software (Bruker AXS, 2004)'
_computing_molecular_graphics 'DIAMOND (Crystal Impact GbR, 1997-2014)'
_computing_structure_refinement 'SHELXL (G. M. Sheldrick, 2015)'
_computing_structure_solution 'SHELXT (G. M. Sheldrick, 2015)'
_diffrn_ambient_temperature 100(2)
_diffrn_detector_area_resol_mean 66.67
_diffrn_measured_fraction_theta_full 0.997
_diffrn_measured_fraction_theta_max 0.998
_diffrn_measurement_device_type 'Bruker-AXS Kappa Mach3 APEX-II'
_diffrn_measurement_method 'CCD \f- and \w-scans'
_diffrn_radiation_monochromator 'Incoatec Helios mirrors'
_diffrn_radiation_source 1\mS
_diffrn_radiation_type Mo-K\a
_diffrn_radiation_wavelength 0.71073
_diffrn_reflns_av_R_equivalents 0.0629
_diffrn_reflns_av_unetI/netI 0.0327
_diffrn_reflns_Laue_measured_fraction_full 0.997
_diffrn_reflns_Laue_measured_fraction_max 0.998
_diffrn_reflns_limit_h_max 16
_diffrn_reflns_limit_h_min -16
_diffrn_reflns_limit_k_max 13
_diffrn_reflns_limit_k_min -13
_diffrn_reflns_limit_l_max 32
_diffrn_reflns_limit_l_min -32
_diffrn_reflns_number 67786
_diffrn_reflns_point_group_measured_fraction_full 0.997
_diffrn_reflns_point_group_measured_fraction_max 0.998
_diffrn_reflns_theta_full 25.242
_diffrn_reflns_theta_max 30.502
_diffrn_reflns_theta_min 2.794
_exptl_absorpt_coefficient_mu 1.031
_exptl_absorpt_correction_T_max 0.98346
_exptl_absorpt_correction_T_min 0.85722
_exptl_absorpt_correction_type gaussian
_exptl_absorpt_process_details 'SADABS (Bruker AXS, 2012)'
_exptl_crystal_colour orange
_exptl_crystal_density_diffrn 1.491
_exptl_crystal_description needle
_exptl_crystal_F_000 1128
_exptl_crystal_size_max 0.146
_exptl_crystal_size_mid 0.045
_exptl_crystal_size_min 0.011
_refine_diff_density_max 1.042
_refine_diff_density_min -0.748
_refine_diff_density_rms 0.083
_refine_ls_extinction_method none
_refine_ls_goodness_of_fit_ref 1.027
_refine_ls_hydrogen_treatment mixed
_refine_ls_matrix_type full
_refine_ls_number_parameters 284
_refine_ls_number_reflns 7535
_refine_ls_number_restraints 0
_refine_ls_restrained_S_all 1.027
_refine_ls_R_factor_all 0.0399
_refine_ls_R_factor_gt 0.0278
_refine_ls_shift/su_max 0.001
_refine_ls_shift/su_mean 0.000
_refine_ls_structure_factor_coef Fsqd
_refine_ls_weighting_details 'w=1/[\s^2^(Fo^2^)+(0.0255P)^2^+1.6690P] where P=(Fo^2^+2Fc^2^)/3'
_refine_ls_weighting_scheme calc
_refine_ls_wR_factor_gt 0.0602
_refine_ls_wR_factor_ref 0.0646
_reflns_Friedel_coverage 0.000
_reflns_number_gt 6228
_reflns_number_total 7535
_reflns_threshold_expression 'I > 2\s(I)'
_cod_data_source_file ja7b12673_si_002.cif
_cod_data_source_block 4
_cod_database_code 4127101
_shelx_shelxl_version_number 2017/1
_shelx_space_group_comment
;
The symmetry employed for this shelxl refinement is uniquely defined
by the following loop, which should always be used as a source of
symmetry information in preference to the above space-group names.
They are only intended as comments.
;
_shelx_estimated_absorpt_t_min 0.864
_shelx_estimated_absorpt_t_max 0.989

loop_
_space_group_symop_operation_xyz
'x, y, z'
'-x, y+1/2, -z+1/2'
'-x, -y, -z'
'x, -y-1/2, z-1/2'

loop_
_atom_site_label
_atom_site_type_symbol
_atom_site_fract_x
_atom_site_fract_y
_atom_site_fract_z
_atom_site_U_iso_or_equiv
_atom_site_adp_type
_atom_site_occupancy
_atom_site_site_symmetry_order
_atom_site_calc_flag
_atom_site_refinement_flags_posn
_atom_site_refinement_flags_adp
C1 C 0.54873(14) 0.40413(18) 0.36779(7) 0.0130(3) Uani 1 1 d . .
C2 C 0.48061(16) 0.29945(19) 0.39084(8) 0.0163(3) Uani 1 1 d . .
H2 H 0.517437 0.230153 0.416800 0.020 Uiso 1 1 calc R U
C3 C 0.35957(16) 0.2957(2) 0.37616(8) 0.0183(4) Uani 1 1 d . .
H3 H 0.314942 0.224825 0.392752 0.022 Uiso 1 1 calc R U
C4 C 0.30334(16) 0.3943(2) 0.33758(8) 0.0181(4) Uani 1 1 d . .
H4 H 0.220726 0.391454 0.328268 0.022 Uiso 1 1 calc R U
C5 C 0.36876(15) 0.49719(19) 0.31267(8) 0.0152(3) Uani 1 1 d . .
H5 H 0.331396 0.564119 0.285740 0.018 Uiso 1 1 calc R U
C6 C 0.49032(15) 0.50105(18) 0.32772(7) 0.0131(3) Uani 1 1 d . .
C7 C 0.56799(15) 0.60187(17) 0.30248(7) 0.0125(3) Uani 1 1 d . .
C8 C 0.76418(14) 0.68272(18) 0.30484(7) 0.0129(3) Uani 1 1 d . .
C9 C 0.85200(15) 0.62473(19) 0.27491(8) 0.0160(3) Uani 1 1 d . .
H9 H 0.849219 0.527758 0.264161 0.019 Uiso 1 1 calc R U
C10 C 0.94371(16) 0.7095(2) 0.26087(9) 0.0204(4) Uani 1 1 d . .
H10 H 1.003864 0.670072 0.240744 0.025 Uiso 1 1 calc R U
C11 C 0.94754(16) 0.8510(2) 0.27611(9) 0.0228(4) Uani 1 1 d . .
H11 H 1.010980 0.908049 0.267034 0.027 Uiso 1 1 calc R U
C12 C 0.85900(16) 0.9096(2) 0.30459(9) 0.0212(4) Uani 1 1 d . .
H12 H 0.861152 1.007214 0.314290 0.025 Uiso 1 1 calc R U
C13 C 0.76682(16) 0.82597(18) 0.31907(8) 0.0164(3) Uani 1 1 d . .
H13 H 0.706107 0.866334 0.338526 0.020 Uiso 1 1 calc R U
C14 C 0.90111(16) 0.3562(2) 0.42705(8) 0.0195(4) Uani 1 1 d . .
C15 C 0.80326(16) 0.2929(2) 0.45333(8) 0.0187(4) Uani 1 1 d . .
C16 C 0.74088(16) 0.4044(2) 0.47751(7) 0.0178(4) Uani 1 1 d . .
C17 C 0.79049(17) 0.5359(2) 0.46074(8) 0.0186(4) Uani 1 1 d . .
C18 C 0.89477(16) 0.5028(2) 0.43250(8) 0.0201(4) Uani 1 1 d . .
C19 C 0.99088(17) 0.2724(3) 0.39929(9) 0.0299(5) Uani 1 1 d . .
H19A H 1.047356 0.336779 0.384398 0.045 Uiso 1 1 calc R U
H19B H 0.952153 0.216445 0.366513 0.045 Uiso 1 1 calc R U
H19C H 1.031797 0.209107 0.428815 0.045 Uiso 1 1 calc R U
C20 C 0.78543(19) 0.1373(2) 0.46019(9) 0.0265(4) Uani 1 1 d . .
H20A H 0.706678 0.119870 0.470988 0.040 Uiso 1 1 calc R U
H20B H 0.843634 0.100625 0.491242 0.040 Uiso 1 1 calc R U
H20C H 0.794320 0.089555 0.422830 0.040 Uiso 1 1 calc R U
C21 C 0.64665(17) 0.3900(2) 0.51697(8) 0.0230(4) Uani 1 1 d . .
H21A H 0.595229 0.472689 0.512357 0.035 Uiso 1 1 calc R U
H21B H 0.681939 0.383164 0.558105 0.035 Uiso 1 1 calc R U
H21C H 0.600927 0.304511 0.506356 0.035 Uiso 1 1 calc R U
C22 C 0.75231(19) 0.6806(2) 0.47630(9) 0.0260(4) Uani 1 1 d . .
H22A H 0.771374 0.747783 0.446164 0.039 Uiso 1 1 calc R U
H22B H 0.792876 0.708020 0.514782 0.039 Uiso 1 1 calc R U
H22C H 0.667647 0.680769 0.478170 0.039 Uiso 1 1 calc R U
C23 C 0.98102(18) 0.6101(3) 0.41508(9) 0.0294(5) Uani 1 1 d . .
H23A H 0.938875 0.694170 0.399079 0.044 Uiso 1 1 calc R U
H23B H 1.025460 0.569587 0.385003 0.044 Uiso 1 1 calc R U
H23C H 1.034876 0.636527 0.449829 0.044 Uiso 1 1 calc R U
C24 C 0.3612(2) 0.9271(3) 0.34377(10) 0.0328(5) Uani 1 1 d . .
H24A H 0.362563 0.853750 0.312916 0.039 Uiso 1 1 calc R U
H24B H 0.368341 1.020344 0.324865 0.039 Uiso 1 1 calc R U
H2A H 0.572(2) 0.747(2) 0.2461(10) 0.021(6) Uiso 1 1 d . .
H2B H 0.455(2) 0.695(3) 0.2459(10) 0.028(6) Uiso 1 1 d . .
Cl1 Cl 0.73903(4) 0.27040(5) 0.29866(2) 0.01634(8) Uani 1 1 d . .
Cl2 Cl 0.48113(5) 0.90195(7) 0.39802(3) 0.03996(14) Uani 1 1 d . .
Cl3 Cl 0.22657(5) 0.91866(7) 0.37364(3) 0.04182(15) Uani 1 1 d . .
N1 N 0.67822(12) 0.59139(15) 0.32399(6) 0.0118(3) Uani 1 1 d . .
N2 N 0.52766(14) 0.69356(17) 0.25997(7) 0.0168(3) Uani 1 1 d . .
Rh1 Rh 0.72512(2) 0.42474(2) 0.38211(2) 0.01185(4) Uani 1 1 d . .

loop_
_atom_site_aniso_label
_atom_site_aniso_U_11
_atom_site_aniso_U_22
_atom_site_aniso_U_33
_atom_site_aniso_U_23
_atom_site_aniso_U_13
_atom_site_aniso_U_12
C1 0.0129(7) 0.0155(8) 0.0109(7) -0.0024(6) 0.0024(6) -0.0013(6)
C2 0.0192(8) 0.0170(8) 0.0132(8) -0.0008(6) 0.0038(6) -0.0024(7)
C3 0.0204(9) 0.0191(9) 0.0167(8) -0.0036(7) 0.0069(7) -0.0084(7)
C4 0.0127(8) 0.0219(9) 0.0207(9) -0.0052(7) 0.0055(6) -0.0037(7)
C5 0.0123(8) 0.0171(8) 0.0164(8) -0.0022(7) 0.0025(6) 0.0000(6)
C6 0.0136(8) 0.0142(8) 0.0118(7) -0.0023(6) 0.0020(6) -0.0013(6)
C7 0.0133(7) 0.0131(8) 0.0112(7) -0.0009(6) 0.0026(6) -0.0003(6)
C8 0.0109(7) 0.0146(8) 0.0131(7) 0.0020(6) 0.0005(6) -0.0011(6)
C9 0.0155(8) 0.0154(8) 0.0181(8) 0.0015(7) 0.0057(6) 0.0014(7)
C10 0.0145(8) 0.0213(9) 0.0271(10) 0.0053(8) 0.0091(7) 0.0018(7)
C11 0.0157(8) 0.0194(9) 0.0340(11) 0.0080(8) 0.0054(8) -0.0029(7)
C12 0.0187(8) 0.0132(8) 0.0315(10) 0.0009(7) 0.0023(7) -0.0031(7)
C13 0.0155(8) 0.0128(8) 0.0213(8) 0.0001(7) 0.0041(7) 0.0011(6)
C14 0.0143(8) 0.0320(10) 0.0111(8) 0.0019(7) -0.0030(6) 0.0016(7)
C15 0.0184(9) 0.0239(9) 0.0126(8) 0.0023(7) -0.0029(6) 0.0021(7)
C16 0.0205(8) 0.0229(9) 0.0094(7) 0.0021(7) -0.0013(6) -0.0009(7)
C17 0.0211(9) 0.0219(9) 0.0116(8) -0.0002(7) -0.0033(7) -0.0037(7)
C18 0.0157(8) 0.0304(10) 0.0130(8) 0.0022(7) -0.0040(6) -0.0054(7)
C19 0.0171(9) 0.0498(14) 0.0221(10) 0.0006(9) -0.0013(7) 0.0091(9)
C20 0.0321(11) 0.0241(10) 0.0225(10) 0.0068(8) 0.0002(8) 0.0039(9)
C21 0.0231(9) 0.0310(11) 0.0154(8) 0.0022(7) 0.0043(7) -0.0012(8)
C22 0.0366(12) 0.0236(10) 0.0169(9) -0.0059(8) -0.0011(8) -0.0037(9)
C23 0.0228(10) 0.0433(13) 0.0203(9) 0.0056(9) -0.0045(8) -0.0157(9)
C24 0.0358(12) 0.0386(12) 0.0251(10) -0.0075(10) 0.0082(9) -0.0002(10)
Cl1 0.01535(18) 0.01605(19) 0.01700(19) -0.00312(15) -0.00070(15) 0.00118(15)
Cl2 0.0309(3) 0.0391(3) 0.0494(4) 0.0106(3) 0.0026(2) -0.0037(2)
Cl3 0.0299(3) 0.0556(4) 0.0398(3) 0.0133(3) 0.0032(2) -0.0050(3)
N1 0.0109(6) 0.0129(7) 0.0120(6) 0.0014(5) 0.0030(5) -0.0006(5)
N2 0.0117(7) 0.0200(8) 0.0186(7) 0.0072(6) 0.0009(6) -0.0012(6)
Rh1 0.01143(6) 0.01420(6) 0.00960(6) 0.00102(5) -0.00014(4) -0.00118(5)

loop_
_atom_type_symbol
_atom_type_description
_atom_type_scat_dispersion_real
_atom_type_scat_dispersion_imag
_atom_type_scat_source
C C 0.0033 0.0016 'International Tables Vol C Tables 4.2.6.8 and 6.1.1.4'
H H 0.0000 0.0000 'International Tables Vol C Tables 4.2.6.8 and 6.1.1.4'
Cl Cl 0.1484 0.1585 'International Tables Vol C Tables 4.2.6.8 and 6.1.1.4'
N N 0.0061 0.0033 'International Tables Vol C Tables 4.2.6.8 and 6.1.1.4'
Rh Rh -1.1178 0.9187 'International Tables Vol C Tables 4.2.6.8 and 6.1.1.4'

loop_
_exptl_crystal_face_index_h
_exptl_crystal_face_index_k
_exptl_crystal_face_index_l
_exptl_crystal_face_perp_dist
-1.00 0.00 2.00 0.0100
1.00 0.00 -2.00 0.0100
0.00 -2.00 -1.00 0.0700
0.00 2.00 1.00 0.0700
0.00 0.00 1.00 0.0050
0.00 0.00 -1.00 0.0050

loop_
_geom_angle_atom_site_label_1
_geom_angle_atom_site_label_2
_geom_angle_atom_site_label_3
_geom_angle
C2 C1 C6 117.23(16)
C2 C1 Rh1 126.86(13)
C6 C1 Rh1 115.80(12)
C3 C2 C1 120.91(17)
C3 C2 H2 119.5
C1 C2 H2 119.5
C4 C3 C2 120.91(17)
C4 C3 H3 119.5
C2 C3 H3 119.5
C3 C4 C5 119.61(17)
C3 C4 H4 120.2
C5 C4 H4 120.2
C4 C5 C6 119.33(17)
C4 C5 H5 120.3
C6 C5 H5 120.3
C5 C6 C1 121.96(16)
C5 C6 C7 123.77(16)
C1 C6 C7 114.25(15)
N1 C7 N2 123.90(16)
N1 C7 C6 114.24(15)
N2 C7 C6 121.84(16)
C13 C8 C9 119.94(16)
C13 C8 N1 121.20(15)
C9 C8 N1 118.70(16)
C10 C9 C8 119.77(17)
C10 C9 H9 120.1
C8 C9 H9 120.1
C11 C10 C9 120.23(18)
C11 C10 H10 119.9
C9 C10 H10 119.9
C10 C11 C12 120.12(17)
C10 C11 H11 119.9
C12 C11 H11 119.9
C11 C12 C13 120.28(18)
C11 C12 H12 119.9
C13 C12 H12 119.9
C12 C13 C8 119.63(17)
C12 C13 H13 120.2
C8 C13 H13 120.2
C18 C14 C15 108.69(17)
C18 C14 C19 127.55(19)
C15 C14 C19 123.76(19)
C18 C14 Rh1 72.62(11)
C15 C14 Rh1 67.13(10)
C19 C14 Rh1 125.90(13)
C16 C15 C14 107.50(17)
C16 C15 C20 127.44(18)
C14 C15 C20 124.53(18)
C16 C15 Rh1 71.20(11)
C14 C15 Rh1 74.24(11)
C20 C15 Rh1 126.64(13)
C15 C16 C17 107.79(17)
C15 C16 C21 126.81(17)
C17 C16 C21 125.26(17)
C15 C16 Rh1 70.42(10)
C17 C16 Rh1 69.32(10)
C21 C16 Rh1 129.04(13)
C16 C17 C18 107.64(17)
C16 C17 C22 126.40(18)
C18 C17 C22 125.50(18)
C16 C17 Rh1 71.65(10)
C18 C17 Rh1 75.64(11)
C22 C17 Rh1 124.46(13)
C14 C18 C17 107.85(17)
C14 C18 C23 127.21(19)
C17 C18 C23 124.90(19)
C14 C18 Rh1 71.46(11)
C17 C18 Rh1 65.85(10)
C23 C18 Rh1 129.84(13)
C14 C19 H19A 109.5
C14 C19 H19B 109.5
H19A C19 H19B 109.5
C14 C19 H19C 109.5
H19A C19 H19C 109.5
H19B C19 H19C 109.5
C15 C20 H20A 109.5
C15 C20 H20B 109.5
H20A C20 H20B 109.5
C15 C20 H20C 109.5
H20A C20 H20C 109.5
H20B C20 H20C 109.5
C16 C21 H21A 109.5
C16 C21 H21B 109.5
H21A C21 H21B 109.5
C16 C21 H21C 109.5
H21A C21 H21C 109.5
H21B C21 H21C 109.5
C17 C22 H22A 109.5
C17 C22 H22B 109.5
H22A C22 H22B 109.5
C17 C22 H22C 109.5
H22A C22 H22C 109.5
H22B C22 H22C 109.5
C18 C23 H23A 109.5
C18 C23 H23B 109.5
H23A C23 H23B 109.5
C18 C23 H23C 109.5
H23A C23 H23C 109.5
H23B C23 H23C 109.5
Cl2 C24 Cl3 111.99(13)
Cl2 C24 H24A 109.2
Cl3 C24 H24A 109.2
Cl2 C24 H24B 109.2
Cl3 C24 H24B 109.2
H24A C24 H24B 107.9
C7 N1 C8 121.17(14)
C7 N1 Rh1 117.53(11)
C8 N1 Rh1 121.10(11)
C7 N2 H2A 120.2(16)
C7 N2 H2B 121.4(16)
H2A N2 H2B 118(2)
C1 Rh1 N1 77.90(6)
C1 Rh1 C17 115.51(7)
N1 Rh1 C17 101.52(7)
C1 Rh1 C15 112.79(7)
N1 Rh1 C15 165.26(6)
C17 Rh1 C15 65.10(8)
C1 Rh1 C16 96.83(7)
N1 Rh1 C16 133.44(7)
C17 Rh1 C16 39.02(7)
C15 Rh1 C16 38.38(7)
C1 Rh1 C14 150.99(7)
N1 Rh1 C14 131.07(6)
C17 Rh1 C14 63.31(7)
C15 Rh1 C14 38.64(7)
C16 Rh1 C14 63.44(7)
C1 Rh1 C18 153.98(7)
N1 Rh1 C18 102.62(7)
C17 Rh1 C18 38.51(7)
C15 Rh1 C18 63.21(8)
C16 Rh1 C18 63.55(7)
C14 Rh1 C18 35.93(8)
C1 Rh1 Cl1 88.35(5)
N1 Rh1 Cl1 89.61(6)
C17 Rh1 Cl1 155.18(6)
C15 Rh1 Cl1 100.51(6)
C16 Rh1 Cl1 136.83(6)
C14 Rh1 Cl1 92.63(5)
C18 Rh1 Cl1 117.60(6)

loop_
_geom_bond_atom_site_label_1
_geom_bond_atom_site_label_2
_geom_bond_distance
C1 C2 1.403(2)
C1 C6 1.409(2)
C1 Rh1 2.0273(19)
C2 C3 1.395(3)
C2 H2 0.9500
C3 C4 1.390(3)
C3 H3 0.9500
C4 C5 1.392(3)
C4 H4 0.9500
C5 C6 1.401(2)
C5 H5 0.9500
C6 C7 1.470(2)
C7 N1 1.310(2)
C7 N2 1.343(2)
C8 C13 1.394(2)
C8 C9 1.396(2)
C8 N1 1.420(2)
C9 C10 1.392(3)
C9 H9 0.9500
C10 C11 1.383(3)
C10 H10 0.9500
C11 C12 1.386(3)
C11 H11 0.9500
C12 C13 1.394(3)
C12 H12 0.9500
C13 H13 0.9500
C14 C18 1.396(3)
C14 C15 1.464(3)
C14 C19 1.500(3)
C14 Rh1 2.256(2)
C15 C16 1.423(3)
C15 C20 1.498(3)
C15 Rh1 2.1599(19)
C16 C17 1.440(3)
C16 C21 1.493(3)
C16 Rh1 2.170(2)
C17 C18 1.460(3)
C17 C22 1.494(3)
C17 Rh1 2.1391(19)
C18 C23 1.505(3)
C18 Rh1 2.271(2)
C19 H19A 0.9800
C19 H19B 0.9800
C19 H19C 0.9800
C20 H20A 0.9800
C20 H20B 0.9800
C20 H20C 0.9800
C21 H21A 0.9800
C21 H21B 0.9800
C21 H21C 0.9800
C22 H22A 0.9800
C22 H22B 0.9800
C22 H22C 0.9800
C23 H23A 0.9800
C23 H23B 0.9800
C23 H23C 0.9800
C24 Cl2 1.759(3)
C24 Cl3 1.765(2)
C24 H24A 0.9900
C24 H24B 0.9900
Cl1 Rh1 2.4192(10)
N1 Rh1 2.0909(16)
N2 H2A 0.81(2)
N2 H2B 0.86(2)
